data_4088241
loop_
_publ_author_name
'Xiang, Li'
'Xie, Zuowei'

_publ_section_title
;
 Tantallacarborane Mediated Consecutive C--C and C--N Coupling Reactions
 of Alkyl Isonitriles: A Facile Route to N-Heterocycles
;
_journal_issue 2
_journal_name_full Organometallics
_journal_page_first 233
_journal_paper_doi 10.1021/acs.organomet.5b00953
_journal_volume 35
_journal_year 2016
_chemical_formula_sum 'C36 H70 B9 N4 O Ta'
_chemical_formula_weight 853.20
_space_group_crystal_system monoclinic
_space_group_IT_number 14
_space_group_name_Hall '-P 2yn'
_space_group_name_H-M_alt 'P 1 21/n 1'
_atom_sites_solution_hydrogens geom
_audit_creation_method SHELXL-2014/6
_cell_angle_alpha 90
_cell_angle_beta 95.392(2)
_cell_angle_gamma 90
_cell_formula_units_Z 4
_cell_length_a 10.8636(10)
_cell_length_b 15.6146(16)
_cell_length_c 24.205(3)
_cell_measurement_reflns_used 262
_cell_measurement_temperature 296(2)
_cell_measurement_theta_max 15
_cell_measurement_theta_min 15
_cell_volume 4087.7(8)
_computing_cell_refinement 'BRUKER KAPPA APEXII DUO DIFFRACTOMETER'
_computing_data_collection 'BRUKER KAPPA APEXII DUO DIFFRACTOMETER'
_computing_data_reduction 'BRUKER KAPPA APEXII DUO DIFFRACTOMETER'
_computing_molecular_graphics 'BRUKER SHELXTL'
_computing_publication_material 'BRUKER SHELXTL'
_computing_structure_refinement 'SHELXL-2014/6 (Sheldrick, 2014)'
_diffrn_ambient_temperature 296(2)
_diffrn_measured_fraction_theta_full 1.000
_diffrn_measured_fraction_theta_max 1.000
_diffrn_measurement_device_type 'BRUKER KAPPA APEXII DUO DIFFRACTOMETER'
_diffrn_measurement_method 'Phi & Omgea scan'
_diffrn_radiation_type MoK\a
_diffrn_radiation_wavelength 0.71073
_diffrn_reflns_av_R_equivalents 0.1164
_diffrn_reflns_av_unetI/netI 0.1036
_diffrn_reflns_Laue_measured_fraction_full 1.000
_diffrn_reflns_Laue_measured_fraction_max 1.000
_diffrn_reflns_limit_h_max 13
_diffrn_reflns_limit_h_min -13
_diffrn_reflns_limit_k_max 18
_diffrn_reflns_limit_k_min -18
_diffrn_reflns_limit_l_max 29
_diffrn_reflns_limit_l_min -29
_diffrn_reflns_number 32021
_diffrn_reflns_point_group_measured_fraction_full 1.000
_diffrn_reflns_point_group_measured_fraction_max 1.000
_diffrn_reflns_theta_full 25.242
_diffrn_reflns_theta_max 25.250
_diffrn_reflns_theta_min 1.554
_exptl_absorpt_coefficient_mu 2.723
_exptl_absorpt_correction_T_max 0.6396
_exptl_absorpt_correction_T_min 0.5365
_exptl_absorpt_correction_type multi-scan
_exptl_crystal_colour yellow
_exptl_crystal_density_diffrn 1.386
_exptl_crystal_description block
_exptl_crystal_F_000 1760
_exptl_crystal_size_max 0.400
_exptl_crystal_size_mid 0.300
_exptl_crystal_size_min 0.200
_refine_diff_density_max 0.851
_refine_diff_density_min -1.087
_refine_diff_density_rms 0.201
_refine_ls_extinction_method none
_refine_ls_goodness_of_fit_ref 1.031
_refine_ls_hydrogen_treatment constr
_refine_ls_matrix_type full
_refine_ls_number_parameters 460
_refine_ls_number_reflns 7391
_refine_ls_number_restraints 0
_refine_ls_restrained_S_all 1.031
_refine_ls_R_factor_all 0.0739
_refine_ls_R_factor_gt 0.0592
_refine_ls_shift/su_max 0.001
_refine_ls_shift/su_mean 0.000
_refine_ls_structure_factor_coef Fsqd
_refine_ls_weighting_details 'w=1/[\s^2^(Fo^2^)+(0.0800P)^2^] where P=(Fo^2^+2Fc^2^)/3'
_refine_ls_weighting_scheme calc
_refine_ls_wR_factor_gt 0.1419
_refine_ls_wR_factor_ref 0.1549
_reflns_Friedel_coverage 0.000
_reflns_number_gt 5887
_reflns_number_total 7391
_reflns_threshold_expression 'I > 2\s(I)'
_cod_data_source_file om5b00953_si_002.cif
_cod_data_source_block 9
_cod_original_cell_volume 4087.7(7)
_cod_original_sg_symbol_H-M 'P 21/n'
_cod_database_code 4088241
_shelx_space_group_comment
;
The symmetry employed for this shelxl refinement is uniquely defined
by the following loop, which should always be used as a source of
symmetry information in preference to the above space-group names.
They are only intended as comments.
;
_shelx_estimated_absorpt_t_min 0.409
_shelx_estimated_absorpt_t_max 0.612
_shelxl_version_number 2014/6

loop_
_space_group_symop_operation_xyz
'x, y, z'
'-x+1/2, y+1/2, -z+1/2'
'-x, -y, -z'
'x-1/2, -y-1/2, z-1/2'

loop_
_atom_site_label
_atom_site_type_symbol
_atom_site_fract_x
_atom_site_fract_y
_atom_site_fract_z
_atom_site_U_iso_or_equiv
_atom_site_adp_type
_atom_site_occupancy
_atom_site_site_symmetry_order
_atom_site_calc_flag
_atom_site_refinement_flags_posn
_atom_site_refinement_flags_adp
Ta1 Ta 0.38665(2) 0.22344(2) 0.35693(2) 0.02329(13) Uani 1 1 d . .
O1 O 0.1972(4) -0.0527(3) 0.4099(2) 0.0431(13) Uani 1 1 d . .
N1 N 0.5600(5) 0.2034(4) 0.3497(2) 0.0272(13) Uani 1 1 d . .
N2 N 0.3608(5) 0.3051(4) 0.2952(2) 0.0271(12) Uani 1 1 d . .
N3 N 0.6073(5) 0.4378(4) 0.3292(2) 0.0301(13) Uani 1 1 d . .
N4 N 0.6884(4) 0.3946(4) 0.4235(2) 0.0261(12) Uani 1 1 d . .
B3 B 0.2103(7) 0.2657(5) 0.4063(4) 0.0284(18) Uani 1 1 d . .
H3 H 0.1580 0.3002 0.3721 0.034 Uiso 1 1 calc R U
B4 B 0.3548(7) 0.3003(6) 0.4422(4) 0.0326(19) Uani 1 1 d . .
H4 H 0.4051 0.3600 0.4356 0.039 Uiso 1 1 calc R U
B5 B 0.4279(7) 0.1997(5) 0.4632(4) 0.0322(18) Uani 1 1 d . .
H5 H 0.5283 0.1887 0.4677 0.039 Uiso 1 1 calc R U
B6 B 0.1978(6) 0.1210(5) 0.4773(3) 0.0321(18) Uani 1 1 d . .
H6 H 0.1467 0.0634 0.4879 0.038 Uiso 1 1 calc R U
B7 B 0.1215(7) 0.2162(5) 0.4539(4) 0.0314(19) Uani 1 1 d . .
H7 H 0.0200 0.2199 0.4496 0.038 Uiso 1 1 calc R U
B8 B 0.2142(7) 0.3042(6) 0.4759(4) 0.0354(19) Uani 1 1 d . .
H8 H 0.1743 0.3662 0.4865 0.042 Uiso 1 1 calc R U
B9 B 0.3522(8) 0.2604(6) 0.5119(4) 0.039(2) Uani 1 1 d . .
H9 H 0.4043 0.2939 0.5466 0.047 Uiso 1 1 calc R U
B10 B 0.3391(7) 0.1482(5) 0.5129(3) 0.0328(18) Uani 1 1 d . .
H10 H 0.3808 0.1086 0.5473 0.039 Uiso 1 1 calc R U
B11 B 0.2074(8) 0.2130(6) 0.5195(4) 0.041(2) Uani 1 1 d . .
H11 H 0.1632 0.2167 0.5585 0.050 Uiso 1 1 calc R U
C1 C 0.3317(5) 0.1213(4) 0.4438(3) 0.0271(15) Uani 1 1 d . .
C2 C 0.2109(5) 0.1604(4) 0.4100(3) 0.0287(15) Uani 1 1 d . .
H2 H 0.1655 0.1207 0.3765 0.034 Uiso 1 1 calc R U
C11 C 0.6634(6) 0.1469(4) 0.3375(3) 0.0317(16) Uani 1 1 d . .
H11A H 0.6411 0.1227 0.3006 0.038 Uiso 1 1 calc R U
C12 C 0.7837(6) 0.1934(5) 0.3346(3) 0.0422(19) Uani 1 1 d . .
H12A H 0.8059 0.2223 0.3696 0.051 Uiso 1 1 calc R U
H12B H 0.7736 0.2366 0.3057 0.051 Uiso 1 1 calc R U
C13 C 0.8875(6) 0.1324(6) 0.3225(4) 0.050(2) Uani 1 1 d . .
H13A H 0.8698 0.1089 0.2855 0.060 Uiso 1 1 calc R U
H13B H 0.9644 0.1641 0.3233 0.060 Uiso 1 1 calc R U
C14 C 0.9025(6) 0.0613(6) 0.3631(3) 0.045(2) Uani 1 1 d . .
H14A H 0.9292 0.0841 0.3995 0.054 Uiso 1 1 calc R U
H14B H 0.9659 0.0223 0.3526 0.054 Uiso 1 1 calc R U
C15 C 0.3393(7) 0.1098(5) 0.3042(3) 0.0403(18) Uani 1 1 d . .
H15A H 0.2512 0.1025 0.2999 0.060 Uiso 1 1 calc R U
H15B H 0.3690 0.1179 0.2685 0.060 Uiso 1 1 calc R U
H15C H 0.3772 0.0598 0.3215 0.060 Uiso 1 1 calc R U
C16 C 0.4654(5) 0.3502(5) 0.2706(3) 0.0302(16) Uani 1 1 d . .
C17 C 0.5596(5) 0.3631(5) 0.3222(3) 0.0292(15) Uani 1 1 d . .
C18 C 0.5751(6) 0.2932(4) 0.3627(3) 0.0266(15) Uani 1 1 d . .
C19 C 0.6395(5) 0.3187(4) 0.4134(3) 0.0241(14) Uani 1 1 d . .
H19A H 0.6478 0.2786 0.4419 0.029 Uiso 1 1 calc R U
C20 C 0.7819(7) 0.0128(6) 0.3655(4) 0.058(2) Uani 1 1 d . .
H20A H 0.7922 -0.0301 0.3945 0.069 Uiso 1 1 calc R U
H20B H 0.7613 -0.0165 0.3305 0.069 Uiso 1 1 calc R U
C21 C 0.6757(7) 0.0732(5) 0.3769(4) 0.053(2) Uani 1 1 d . .
H21A H 0.5989 0.0412 0.3740 0.064 Uiso 1 1 calc R U
H21B H 0.6900 0.0949 0.4145 0.064 Uiso 1 1 calc R U
C22 C 0.2336(5) 0.3043(5) 0.2647(3) 0.0302(15) Uani 1 1 d . .
H22A H 0.1886 0.2600 0.2833 0.036 Uiso 1 1 calc R U
C23 C 0.2287(6) 0.2750(5) 0.2042(3) 0.0366(18) Uani 1 1 d . .
H23A H 0.2775 0.2233 0.2018 0.044 Uiso 1 1 calc R U
H23B H 0.2636 0.3190 0.1821 0.044 Uiso 1 1 calc R U
C24 C 0.0941(7) 0.2573(6) 0.1813(4) 0.057(2) Uani 1 1 d . .
H24A H 0.0915 0.2410 0.1426 0.068 Uiso 1 1 calc R U
H24B H 0.0613 0.2102 0.2016 0.068 Uiso 1 1 calc R U
C25 C 0.0151(6) 0.3368(6) 0.1870(4) 0.058(2) Uani 1 1 d . .
H25A H -0.0702 0.3237 0.1744 0.070 Uiso 1 1 calc R U
H25B H 0.0428 0.3819 0.1636 0.070 Uiso 1 1 calc R U
C26 C 0.0224(6) 0.3683(6) 0.2470(4) 0.055(2) Uani 1 1 d . .
H26A H -0.0120 0.3252 0.2700 0.066 Uiso 1 1 calc R U
H26B H -0.0265 0.4201 0.2488 0.066 Uiso 1 1 calc R U
C27 C 0.1562(6) 0.3868(5) 0.2694(3) 0.0370(17) Uani 1 1 d . .
H27A H 0.1593 0.4048 0.3079 0.044 Uiso 1 1 calc R U
H27B H 0.1896 0.4326 0.2482 0.044 Uiso 1 1 calc R U
C28 C 0.5249(7) 0.2956(6) 0.2280(3) 0.045(2) Uani 1 1 d . .
H28A H 0.5907 0.3273 0.2137 0.068 Uiso 1 1 calc R U
H28B H 0.5575 0.2442 0.2455 0.068 Uiso 1 1 calc R U
H28C H 0.4640 0.2812 0.1982 0.068 Uiso 1 1 calc R U
C29 C 0.4282(6) 0.4383(5) 0.2466(3) 0.0419(19) Uani 1 1 d . .
H29A H 0.4978 0.4642 0.2315 0.063 Uiso 1 1 calc R U
H29B H 0.3618 0.4318 0.2178 0.063 Uiso 1 1 calc R U
H29C H 0.4016 0.4740 0.2755 0.063 Uiso 1 1 calc R U
C30 C 0.6912(5) 0.4584(4) 0.3771(3) 0.0257(14) Uani 1 1 d . .
C31 C 0.6494(6) 0.5468(4) 0.3963(3) 0.0370(17) Uani 1 1 d . .
H31A H 0.5634 0.5438 0.4040 0.044 Uiso 1 1 calc R U
H31B H 0.6982 0.5626 0.4304 0.044 Uiso 1 1 calc R U
C32 C 0.6642(7) 0.6150(5) 0.3523(3) 0.0427(18) Uani 1 1 d . .
H32A H 0.6076 0.6027 0.3198 0.051 Uiso 1 1 calc R U
H32B H 0.6423 0.6704 0.3666 0.051 Uiso 1 1 calc R U
C33 C 0.7939(7) 0.6188(5) 0.3356(3) 0.049(2) Uani 1 1 d . .
H33A H 0.8486 0.6397 0.3666 0.059 Uiso 1 1 calc R U
H33B H 0.7968 0.6592 0.3053 0.059 Uiso 1 1 calc R U
C34 C 0.8401(7) 0.5327(5) 0.3176(3) 0.047(2) Uani 1 1 d . .
H34A H 0.9269 0.5372 0.3117 0.057 Uiso 1 1 calc R U
H34B H 0.7951 0.5164 0.2827 0.057 Uiso 1 1 calc R U
C35 C 0.8236(6) 0.4641(5) 0.3609(3) 0.0332(16) Uani 1 1 d . .
H35A H 0.8789 0.4761 0.3938 0.040 Uiso 1 1 calc R U
H35B H 0.8469 0.4090 0.3465 0.040 Uiso 1 1 calc R U
C36 C 0.7517(5) 0.4135(4) 0.4803(2) 0.0249(14) Uani 1 1 d . .
H36A H 0.7911 0.4696 0.4776 0.030 Uiso 1 1 calc R U
C37 C 0.8550(7) 0.3505(6) 0.4957(3) 0.047(2) Uani 1 1 d . .
H37A H 0.9132 0.3509 0.4677 0.057 Uiso 1 1 calc R U
H37B H 0.8214 0.2931 0.4977 0.057 Uiso 1 1 calc R U
C38 C 0.9221(7) 0.3759(7) 0.5529(3) 0.057(2) Uani 1 1 d . .
H38A H 0.9850 0.3336 0.5639 0.069 Uiso 1 1 calc R U
H38B H 0.9628 0.4307 0.5496 0.069 Uiso 1 1 calc R U
C39 C 0.8337(8) 0.3821(6) 0.5968(3) 0.056(2) Uani 1 1 d . .
H39A H 0.8780 0.4005 0.6314 0.067 Uiso 1 1 calc R U
H39B H 0.7988 0.3260 0.6027 0.067 Uiso 1 1 calc R U
C40 C 0.7288(7) 0.4458(6) 0.5799(3) 0.053(2) Uani 1 1 d . .
H40A H 0.6701 0.4456 0.6078 0.064 Uiso 1 1 calc R U
H40B H 0.7627 0.5031 0.5781 0.064 Uiso 1 1 calc R U
C41 C 0.6623(6) 0.4221(6) 0.5236(3) 0.045(2) Uani 1 1 d . .
H41A H 0.6186 0.3684 0.5268 0.054 Uiso 1 1 calc R U
H41B H 0.6018 0.4659 0.5124 0.054 Uiso 1 1 calc R U
C42 C 0.3804(6) 0.0295(4) 0.4330(3) 0.0357(17) Uani 1 1 d . .
H42A H 0.3929 0.0260 0.3940 0.043 Uiso 1 1 calc R U
H42B H 0.4612 0.0244 0.4535 0.043 Uiso 1 1 calc R U
C43 C 0.3081(6) -0.0465(5) 0.4465(3) 0.0389(17) Uani 1 1 d . .
H43A H 0.3576 -0.0977 0.4433 0.047 Uiso 1 1 calc R U
H43B H 0.2873 -0.0425 0.4846 0.047 Uiso 1 1 calc R U
C44 C 0.1157(8) -0.1148(6) 0.4284(5) 0.075(3) Uani 1 1 d . .
H44A H 0.0424 -0.1174 0.4030 0.113 Uiso 1 1 calc R U
H44B H 0.1556 -0.1698 0.4301 0.113 Uiso 1 1 calc R U
H44C H 0.0939 -0.0995 0.4646 0.113 Uiso 1 1 calc R U

loop_
_atom_site_aniso_label
_atom_site_aniso_U_11
_atom_site_aniso_U_22
_atom_site_aniso_U_33
_atom_site_aniso_U_23
_atom_site_aniso_U_13
_atom_site_aniso_U_12
Ta1 0.02173(17) 0.0228(2) 0.0252(2) -0.00301(11) 0.00102(12) -0.00009(10)
O1 0.051(3) 0.030(3) 0.047(3) 0.002(2) -0.002(2) -0.006(2)
N1 0.028(3) 0.023(3) 0.031(3) -0.005(3) 0.004(2) 0.000(2)
N2 0.029(3) 0.027(3) 0.025(3) -0.003(3) -0.001(2) -0.006(2)
N3 0.033(3) 0.026(3) 0.030(3) -0.002(3) -0.002(2) -0.007(2)
N4 0.025(2) 0.030(3) 0.022(3) -0.004(2) -0.001(2) -0.005(2)
B3 0.029(4) 0.024(4) 0.033(5) 0.000(3) 0.006(3) 0.004(3)
B4 0.035(4) 0.025(4) 0.037(5) -0.003(4) 0.001(4) 0.000(3)
B5 0.025(3) 0.032(5) 0.040(5) -0.009(4) 0.004(3) 0.002(3)
B6 0.029(3) 0.029(5) 0.039(5) -0.005(4) 0.011(3) -0.001(3)
B7 0.027(4) 0.033(5) 0.036(5) -0.003(4) 0.010(3) 0.003(3)
B8 0.029(4) 0.041(5) 0.037(5) -0.006(4) 0.007(3) 0.005(4)
B9 0.035(4) 0.051(6) 0.033(5) -0.002(4) 0.006(4) -0.007(4)
B10 0.031(4) 0.034(5) 0.034(5) 0.006(4) 0.003(3) 0.004(3)
B11 0.045(5) 0.044(6) 0.035(5) -0.004(4) 0.010(4) 0.000(4)
C1 0.031(3) 0.022(4) 0.027(4) 0.004(3) 0.001(3) 0.002(3)
C2 0.019(3) 0.033(4) 0.035(4) -0.007(3) 0.007(3) 0.003(3)
C11 0.032(3) 0.030(4) 0.033(4) -0.007(3) 0.000(3) 0.004(3)
C12 0.039(4) 0.035(4) 0.054(5) 0.010(4) 0.013(3) 0.002(3)
C13 0.031(3) 0.058(6) 0.063(6) 0.009(5) 0.010(3) 0.006(4)
C14 0.035(4) 0.052(6) 0.048(5) -0.010(4) 0.001(3) 0.015(3)
C15 0.051(4) 0.027(4) 0.041(4) -0.011(3) -0.004(3) -0.004(3)
C16 0.026(3) 0.039(4) 0.026(4) 0.000(3) -0.001(3) -0.001(3)
C17 0.025(3) 0.046(5) 0.017(3) 0.003(3) 0.004(2) -0.001(3)
C18 0.026(3) 0.025(4) 0.028(4) 0.003(3) -0.003(3) 0.003(3)
C19 0.020(3) 0.025(4) 0.027(3) 0.003(3) -0.001(2) 0.001(3)
C20 0.048(4) 0.046(5) 0.083(7) 0.020(5) 0.025(4) 0.024(4)
C21 0.047(4) 0.046(5) 0.070(6) 0.016(5) 0.026(4) 0.012(4)
C22 0.024(3) 0.031(4) 0.035(4) 0.001(3) -0.002(3) -0.004(3)
C23 0.033(3) 0.043(5) 0.032(4) -0.005(3) -0.005(3) 0.001(3)
C24 0.037(4) 0.071(6) 0.057(6) -0.013(5) -0.020(4) -0.002(4)
C25 0.029(3) 0.080(7) 0.062(6) 0.006(5) -0.014(3) 0.000(4)
C26 0.035(4) 0.061(6) 0.067(6) -0.001(5) -0.011(4) 0.011(4)
C27 0.033(3) 0.039(4) 0.039(4) 0.004(4) 0.002(3) 0.000(3)
C28 0.034(4) 0.065(6) 0.037(5) -0.009(4) 0.004(3) -0.003(4)
C29 0.037(3) 0.052(5) 0.034(4) 0.009(4) -0.012(3) -0.017(3)
C30 0.025(3) 0.031(4) 0.021(3) -0.002(3) 0.000(2) -0.001(3)
C31 0.044(4) 0.029(4) 0.037(4) -0.006(3) 0.000(3) 0.012(3)
C32 0.066(5) 0.032(4) 0.029(4) 0.001(3) 0.001(3) 0.006(4)
C33 0.070(5) 0.035(5) 0.042(5) 0.005(4) 0.002(4) -0.026(4)
C34 0.043(4) 0.049(5) 0.050(5) 0.001(4) 0.009(3) -0.009(4)
C35 0.030(3) 0.036(4) 0.033(4) -0.007(3) 0.004(3) -0.001(3)
C36 0.023(3) 0.029(4) 0.021(3) -0.004(3) -0.008(2) 0.003(3)
C37 0.049(4) 0.054(6) 0.037(4) -0.002(4) -0.010(3) 0.015(4)
C38 0.045(4) 0.074(7) 0.049(5) 0.002(5) -0.017(4) 0.009(4)
C39 0.069(5) 0.060(6) 0.035(5) 0.009(4) -0.016(4) -0.004(5)
C40 0.046(4) 0.084(7) 0.029(4) -0.005(4) -0.003(3) 0.002(4)
C41 0.030(3) 0.077(6) 0.028(4) -0.002(4) -0.001(3) 0.004(4)
C42 0.038(3) 0.030(4) 0.040(4) 0.004(3) 0.009(3) 0.013(3)
C43 0.046(4) 0.027(4) 0.044(4) 0.008(3) 0.004(3) 0.004(3)
C44 0.067(6) 0.049(6) 0.110(9) -0.003(6) 0.009(5) -0.025(5)

loop_
_atom_type_symbol
_atom_type_description
_atom_type_scat_dispersion_real
_atom_type_scat_dispersion_imag
_atom_type_scat_source
C C 0.0033 0.0016 'International Tables Vol C Tables 4.2.6.8 and 6.1.1.4'
H H 0.0000 0.0000 'International Tables Vol C Tables 4.2.6.8 and 6.1.1.4'
B B 0.0013 0.0007 'International Tables Vol C Tables 4.2.6.8 and 6.1.1.4'
N N 0.0061 0.0033 'International Tables Vol C Tables 4.2.6.8 and 6.1.1.4'
O O 0.0106 0.0060 'International Tables Vol C Tables 4.2.6.8 and 6.1.1.4'
Ta Ta -0.7052 6.5227 'International Tables Vol C Tables 4.2.6.8 and 6.1.1.4'

loop_
_geom_angle_atom_site_label_1
_geom_angle_atom_site_label_2
_geom_angle_atom_site_label_3
_geom_angle
N1 Ta1 N2 96.1(2)
N1 Ta1 C15 89.6(2)
N2 Ta1 C15 94.2(3)
N1 Ta1 C18 38.5(2)
N2 Ta1 C18 78.6(2)
C15 Ta1 C18 124.6(3)
N1 Ta1 B4 111.9(3)
N2 Ta1 B4 107.6(3)
C15 Ta1 B4 146.8(3)
C18 Ta1 B4 85.0(3)
N1 Ta1 B3 154.7(3)
N2 Ta1 B3 97.7(3)
C15 Ta1 B3 110.3(3)
C18 Ta1 B3 125.0(3)
B4 Ta1 B3 43.4(3)
N1 Ta1 C2 138.8(2)
N2 Ta1 C2 124.3(2)
C15 Ta1 C2 80.8(3)
C18 Ta1 C2 146.9(2)
B4 Ta1 C2 66.3(3)
B3 Ta1 C2 38.0(2)
N1 Ta1 B5 89.3(2)
N2 Ta1 B5 147.7(2)
C15 Ta1 B5 117.7(3)
C18 Ta1 B5 86.5(2)
B4 Ta1 B5 42.0(3)
B3 Ta1 B5 67.9(3)
C2 Ta1 B5 61.4(2)
C44 O1 C43 111.5(6)
C18 N1 C11 123.3(5)
C18 N1 Ta1 85.1(3)
C11 N1 Ta1 151.5(5)
C22 N2 C16 120.1(5)
C22 N2 Ta1 115.3(4)
C16 N2 Ta1 123.0(4)
C17 N3 C30 121.7(6)
C19 N4 C30 119.7(5)
C19 N4 C36 119.2(5)
C30 N4 C36 120.8(5)
C2 B3 B7 61.5(4)
C2 B3 B8 106.6(6)
B7 B3 B8 59.6(5)
C2 B3 B4 105.9(5)
B7 B3 B4 108.9(6)
B8 B3 B4 60.1(5)
C2 B3 Ta1 75.9(3)
B7 B3 Ta1 135.1(5)
B8 B3 Ta1 127.1(4)
B4 B3 Ta1 68.3(4)
B8 B4 B9 59.9(5)
B8 B4 B3 59.4(5)
B9 B4 B3 105.0(6)
B8 B4 B5 105.8(6)
B9 B4 B5 58.8(5)
B3 B4 B5 102.4(6)
B8 B4 Ta1 126.4(5)
B9 B4 Ta1 129.6(5)
B3 B4 Ta1 68.4(4)
B5 B4 Ta1 73.6(4)
C1 B5 B9 105.4(5)
C1 B5 B10 59.6(4)
B9 B5 B10 59.0(5)
C1 B5 B4 108.3(5)
B9 B5 B4 60.3(5)
B10 B5 B4 109.0(5)
C1 B5 Ta1 77.1(4)
B9 B5 Ta1 122.3(5)
B10 B5 Ta1 132.2(4)
B4 B5 Ta1 64.4(4)
C1 B6 B10 59.4(4)
C1 B6 B11 105.3(6)
B10 B6 B11 60.8(5)
C1 B6 C2 54.5(4)
B10 B6 C2 103.2(5)
B11 B6 C2 104.3(6)
C1 B6 B7 103.7(6)
B10 B6 B7 108.6(6)
B11 B6 B7 60.0(5)
C2 B6 B7 59.0(4)
C2 B7 B3 56.3(4)
C2 B7 B8 103.9(5)
B3 B7 B8 61.2(5)
C2 B7 B11 105.0(5)
B3 B7 B11 109.1(6)
B8 B7 B11 60.7(5)
C2 B7 B6 60.3(4)
B3 B7 B6 108.2(5)
B8 B7 B6 108.8(6)
B11 B7 B6 59.7(5)
B7 B8 B11 59.9(5)
B7 B8 B3 59.3(5)
B11 B8 B3 107.0(6)
B7 B8 B9 106.1(6)
B11 B8 B9 59.1(5)
B3 B8 B9 105.9(6)
B7 B8 B4 108.9(6)
B11 B8 B4 109.0(6)
B3 B8 B4 60.5(4)
B9 B8 B4 60.1(5)
B10 B9 B11 60.4(5)
B10 B9 B5 61.3(5)
B11 B9 B5 108.6(6)
B10 B9 B8 108.7(6)
B11 B9 B8 59.9(5)
B5 B9 B8 107.4(6)
B10 B9 B4 111.5(6)
B11 B9 B4 109.6(6)
B5 B9 B4 60.9(5)
B8 B9 B4 60.0(5)
C1 B10 B6 60.1(4)
C1 B10 B9 103.1(6)
B6 B10 B9 107.8(5)
C1 B10 B11 105.3(5)
B6 B10 B11 60.2(5)
B9 B10 B11 60.0(5)
C1 B10 B5 55.9(4)
B6 B10 B5 106.4(6)
B9 B10 B5 59.8(5)
B11 B10 B5 107.1(6)
B6 B11 B9 106.6(6)
B6 B11 B7 60.2(5)
B9 B11 B7 107.1(6)
B6 B11 B10 59.0(5)
B9 B11 B10 59.6(5)
B7 B11 B10 107.3(6)
B6 B11 B8 108.2(7)
B9 B11 B8 60.9(5)
B7 B11 B8 59.4(5)
B10 B11 B8 108.9(6)
C42 C1 C2 122.8(5)
C42 C1 B5 121.0(5)
C2 C1 B5 109.2(5)
C42 C1 B10 113.7(5)
C2 C1 B10 111.4(5)
B5 C1 B10 64.5(5)
C42 C1 B6 112.9(5)
C2 C1 B6 63.7(4)
B5 C1 B6 113.9(5)
B10 C1 B6 60.6(4)
C1 C2 B3 114.1(5)
C1 C2 B7 110.9(5)
B3 C2 B7 62.2(4)
C1 C2 B6 61.8(4)
B3 C2 B6 113.5(5)
B7 C2 B6 60.7(4)
C1 C2 Ta1 78.0(3)
B3 C2 Ta1 66.0(3)
B7 C2 Ta1 126.3(4)
B6 C2 Ta1 135.9(4)
N1 C11 C21 110.9(6)
N1 C11 C12 113.6(6)
C21 C11 C12 112.1(6)
C11 C12 C13 111.6(6)
C14 C13 C12 112.2(6)
C13 C14 C20 110.9(6)
N2 C16 C28 112.9(6)
N2 C16 C29 112.8(5)
C28 C16 C29 111.1(6)
N2 C16 C17 101.9(5)
C28 C16 C17 109.1(5)
C29 C16 C17 108.6(6)
N3 C17 C18 124.7(6)
N3 C17 C16 116.8(6)
C18 C17 C16 117.9(6)
C19 C18 N1 120.0(6)
C19 C18 C17 112.9(6)
N1 C18 C17 125.0(6)
C19 C18 Ta1 123.2(5)
N1 C18 Ta1 56.4(3)
C17 C18 Ta1 105.4(4)
N4 C19 C18 125.1(6)
C14 C20 C21 111.5(7)
C11 C21 C20 112.5(6)
N2 C22 C23 114.9(5)
N2 C22 C27 115.9(5)
C23 C22 C27 110.5(6)
C22 C23 C24 110.2(6)
C25 C24 C23 110.2(7)
C24 C25 C26 111.7(7)
C25 C26 C27 111.1(6)
C26 C27 C22 108.7(6)
N3 C30 N4 113.4(5)
N3 C30 C35 110.2(5)
N4 C30 C35 108.4(5)
N3 C30 C31 105.1(5)
N4 C30 C31 109.9(5)
C35 C30 C31 109.7(6)
C32 C31 C30 111.2(6)
C33 C32 C31 112.2(6)
C32 C33 C34 112.8(6)
C33 C34 C35 111.4(6)
C34 C35 C30 113.1(6)
C41 C36 N4 112.6(5)
C41 C36 C37 113.5(6)
N4 C36 C37 111.2(5)
C36 C37 C38 109.2(6)
C39 C38 C37 111.7(6)
C38 C39 C40 111.2(7)
C41 C40 C39 110.9(7)
C36 C41 C40 111.3(5)
C43 C42 C1 120.5(6)
O1 C43 C42 110.6(6)

loop_
_geom_bond_atom_site_label_1
_geom_bond_atom_site_label_2
_geom_bond_distance
Ta1 N1 1.933(5)
Ta1 N2 1.964(6)
Ta1 C15 2.218(7)
Ta1 C18 2.312(6)
Ta1 B4 2.441(9)
Ta1 B3 2.442(8)
Ta1 C2 2.592(6)
Ta1 B5 2.596(9)
O1 C44 1.413(10)
O1 C43 1.430(8)
N1 C18 1.444(8)
N1 C11 1.480(8)
N2 C22 1.505(7)
N2 C16 1.507(8)
N3 C17 1.282(9)
N3 C30 1.443(8)
N4 C19 1.312(8)
N4 C30 1.504(8)
N4 C36 1.507(7)
B3 C2 1.646(11)
B3 B7 1.751(11)
B3 B8 1.785(12)
B3 B4 1.804(11)
B4 B8 1.798(11)
B4 B9 1.800(13)
B4 B5 1.811(12)
B5 C1 1.650(10)
B5 B9 1.773(12)
B5 B10 1.800(11)
B6 C1 1.731(9)
B6 B10 1.740(10)
B6 B11 1.760(12)
B6 C2 1.761(11)
B6 B7 1.769(11)
B7 C2 1.739(10)
B7 B8 1.757(12)
B7 B11 1.765(13)
B8 B11 1.779(13)
B8 B9 1.797(12)
B9 B10 1.759(13)
B9 B11 1.764(12)
B10 C1 1.719(10)
B10 B11 1.772(12)
C1 C42 1.557(9)
C1 C2 1.600(8)
C11 C21 1.491(10)
C11 C12 1.503(9)
C12 C13 1.526(10)
C13 C14 1.481(12)
C14 C20 1.519(11)
C16 C28 1.526(10)
C16 C29 1.531(10)
C16 C17 1.552(8)
C17 C18 1.465(9)
C18 C19 1.412(9)
C20 C21 1.535(10)
C22 C23 1.529(10)
C22 C27 1.549(10)
C23 C24 1.539(9)
C24 C25 1.522(12)
C25 C26 1.528(12)
C26 C27 1.531(9)
C30 C35 1.528(8)
C30 C31 1.539(9)
C31 C32 1.527(10)
C32 C33 1.504(11)
C33 C34 1.512(11)
C34 C35 1.521(10)
C36 C41 1.502(9)
C36 C37 1.512(9)
C37 C38 1.555(10)
C38 C39 1.500(12)
C39 C40 1.539(11)
C40 C41 1.526(9)
C42 C43 1.477(10)
